data_7124148
loop_
_publ_author_name
'Ikeya, Minako'
'Katada, Genki'
'Ito, Suguru'

_publ_section_title
;
 Tunable mechanochromic luminescence of 2-alkyl-4-(pyren-1-yl)thiophenes:
 Controlling the self-recovering properties and the range of chromism
;
_journal_name_full 'Chemical Communications'
_journal_paper_doi 10.1039/C9CC06406K
_journal_year 2019
_chemical_absolute_configuration 'CHOOSE rm ad rmad syn or unk'
_chemical_formula_moiety 'C21 H14 S'
_chemical_formula_sum 'C21 H14 S'
_chemical_formula_weight 298.40
_chemical_melting_point 362.1(10)
_chemical_name_systematic 2-Methyl-4-(pyren-1-yl)thiophene
_space_group_crystal_system triclinic
_space_group_IT_number 1
_space_group_name_Hall 'P 1'
_space_group_name_H-M_alt 'P 1'
_symmetry_space_group_name_Hall 'P 1'
_symmetry_space_group_name_H-M 'P 1'
_atom_sites_solution_hydrogens geom
_atom_sites_solution_primary direct
_atom_sites_solution_secondary difmap
_audit_update_record
;
2019-08-15 deposited with the CCDC.    2019-09-12 downloaded from the CCDC.
;
_cell_angle_alpha 93.231(3)
_cell_angle_beta 93.462(3)
_cell_angle_gamma 91.842(3)
_cell_formula_units_Z 4
_cell_length_a 7.6239(3)
_cell_length_b 7.7590(2)
_cell_length_c 25.3429(9)
_cell_measurement_reflns_used 6745
_cell_measurement_temperature 223
_cell_measurement_theta_max 74.62
_cell_measurement_theta_min 5.28
_cell_volume 1493.06(9)
_computing_cell_refinement 'CrysAlisPro 1.171.39.46e (Rigaku OD, 2018)'
_computing_data_collection 'CrysAlisPro 1.171.39.46e (Rigaku OD, 2018)'
_computing_data_reduction 'CrysAlisPro 1.171.39.46e (Rigaku OD, 2018)'
_computing_molecular_graphics 'CrystalStructure 4.2.5'
_computing_publication_material 'CrystalStructure 4.2.5 (Rigaku, 2017)'
_computing_structure_refinement 'SHELXL Version 2014/7 (Sheldrick, 2008)'
_computing_structure_solution 'SIR2011 (Burla, et al., 2012)'
_diffrn_ambient_temperature 223
_diffrn_detector_area_resol_mean 5.811
_diffrn_measured_fraction_theta_full 0.995
_diffrn_measured_fraction_theta_max 0.995
_diffrn_measurement_device_type 'Rigaku XtaLAB P200'
_diffrn_measurement_method \w
_diffrn_radiation_type 'Cu K\a'
_diffrn_radiation_wavelength 1.54184
_diffrn_reflns_av_R_equivalents 0.0531
_diffrn_reflns_Laue_measured_fraction_full 0.995
_diffrn_reflns_Laue_measured_fraction_max 0.995
_diffrn_reflns_limit_h_max 9
_diffrn_reflns_limit_h_min -8
_diffrn_reflns_limit_k_max 9
_diffrn_reflns_limit_k_min -9
_diffrn_reflns_limit_l_max 30
_diffrn_reflns_limit_l_min -22
_diffrn_reflns_number 15874
_diffrn_reflns_point_group_measured_fraction_full 0.643
_diffrn_reflns_point_group_measured_fraction_max 0.642
_diffrn_reflns_theta_full 67.684
_diffrn_reflns_theta_max 68.243
_diffrn_reflns_theta_min 5.255
_diffrn_standards_number 0
_exptl_absorpt_coefficient_mu 1.839
_exptl_absorpt_correction_T_max 0.593
_exptl_absorpt_correction_T_min 0.277
_exptl_absorpt_correction_type multi-scan
_exptl_absorpt_process_details
;
CrysAlisPro 1.171.39.46e (Rigaku Oxford Diffraction, 2018)
Empirical absorption correction using spherical harmonics,
 implemented in SCALE3 ABSPACK scaling algorithm.
;
_exptl_crystal_colour colourless
_exptl_crystal_density_diffrn 1.327
_exptl_crystal_density_method 'not measured'
_exptl_crystal_description plate
_exptl_crystal_F_000 624.00
_exptl_crystal_preparation Luminescent
_exptl_crystal_recrystallization_method 'Re-crystallisation from solvent: Methanol'
_exptl_crystal_size_max 0.571
_exptl_crystal_size_mid 0.522
_exptl_crystal_size_min 0.284
_refine_diff_density_max 0.87
_refine_diff_density_min -0.51
_refine_ls_abs_structure_details
;
 Flack x determined using 1193 quotients [(I+)-(I-)]/[(I+)+(I-)]
 (Parsons, Flack and Wagner, Acta Cryst. B69 (2013) 249-259).
;
_refine_ls_abs_structure_Flack 0.17(3)
_refine_ls_extinction_method none
_refine_ls_goodness_of_fit_ref 1.719
_refine_ls_hydrogen_treatment constr
_refine_ls_number_parameters 793
_refine_ls_number_reflns 7028
_refine_ls_number_restraints 3
_refine_ls_R_factor_all 0.1257
_refine_ls_R_factor_gt 0.1215
_refine_ls_shift/su_max 0.000
_refine_ls_structure_factor_coef Fsqd
_refine_ls_weighting_details 'w = 1/[\s^2^(Fo^2^)+(0.2000P)^2^] where P=(Fo^2^+2Fc^2^)/3'
_refine_ls_weighting_scheme calc
_refine_ls_wR_factor_gt 0.3706
_refine_ls_wR_factor_ref 0.3754
_reflns_Friedel_coverage 0.290
_reflns_Friedel_fraction_full 0.290
_reflns_Friedel_fraction_max 0.288
_reflns_number_gt 6367
_reflns_number_total 7028
_reflns_threshold_expression F^2^>2.0\s(F^2^)
_cod_data_source_file c9cc06406k3.cif
_cod_data_source_block mina204_3
_cod_depositor_comments
;
The following automatic conversions were performed:

'_chemical_melting_point' value '361.15-363.15' was changed to
'362.1(10)' - the average value was taken and precision was
estimated.

Automatic conversion script
Id: cif_fix_values 4973 2017-02-22 13:04:09Z antanas 
;
_cod_database_code 7124148

loop_
_space_group_symop_id
_space_group_symop_operation_xyz
1 +X,+Y,+Z

loop_
_atom_site_label
_atom_site_type_symbol
_atom_site_fract_x
_atom_site_fract_y
_atom_site_fract_z
_atom_site_U_iso_or_equiv
_atom_site_adp_type
_atom_site_occupancy
_atom_site_site_symmetry_order
_atom_site_calc_flag
_atom_site_refinement_flags_posn
_atom_site_refinement_flags_adp
S1 S 0.8767(4) 0.4076(5) -0.15402(13) 0.0682(9) Uani 1 1 d . .
S2 S 0.1928(5) 0.8777(5) -0.14225(13) 0.0676(9) Uani 1 1 d . .
S3 S 0.5028(7) 0.4329(6) 0.73561(14) 0.0882(13) Uani 1 1 d . .
S4 S 1.0304(8) 1.1184(6) 0.73276(15) 0.0934(15) Uani 1 1 d . .
C1 C 0.7706(15) 0.5556(19) -0.1170(5) 0.059(3) Uani 1 1 d . .
C2 C 0.7733(14) 0.5123(19) -0.0651(4) 0.055(3) Uani 1 1 d . .
H2 H 0.7276 0.5831 -0.0382 0.066 Uiso 1 1 calc R U
C3 C 0.8526(14) 0.3481(19) -0.0550(5) 0.057(3) Uani 1 1 d . .
C4 C 0.917(2) 0.285(2) -0.1023(5) 0.069(4) Uani 1 1 d . .
H4 H 0.9784 0.1825 -0.1052 0.083 Uiso 1 1 calc R U
C5 C 0.8588(13) 0.2639(17) -0.0054(5) 0.052(3) Uani 1 1 d . .
C6 C 0.8154(17) 0.0826(18) -0.0062(6) 0.062(3) Uani 1 1 d . .
H6 H 0.8014 0.0200 -0.0391 0.074 Uiso 1 1 calc R U
C7 C 0.7937(15) -0.0027(15) 0.0380(5) 0.054(3) Uani 1 1 d . .
H7 H 0.7584 -0.1202 0.0350 0.064 Uiso 1 1 calc R U
C8 C 0.8235(13) 0.0829(15) 0.0892(5) 0.049(2) Uani 1 1 d . .
C9 C 0.8048(14) 0.0016(16) 0.1357(5) 0.055(3) Uani 1 1 d . .
H9 H 0.7653 -0.1147 0.1339 0.066 Uiso 1 1 calc R U
C10 C 0.8414(16) 0.0837(14) 0.1837(5) 0.054(3) Uani 1 1 d . .
H10 H 0.8297 0.0215 0.2142 0.065 Uiso 1 1 calc R U
C11 C 0.8976(14) 0.2623(17) 0.1900(5) 0.053(3) Uani 1 1 d . .
C12 C 0.9352(17) 0.3564(17) 0.2383(5) 0.058(3) Uani 1 1 d . .
H12 H 0.9216 0.3007 0.2698 0.070 Uiso 1 1 calc R U
C13 C 0.9892(18) 0.5204(18) 0.2414(5) 0.061(3) Uani 1 1 d . .
H13 H 1.0151 0.5768 0.2749 0.073 Uiso 1 1 calc R U
C14 C 1.0088(14) 0.6125(15) 0.1959(5) 0.050(2) Uani 1 1 d . .
H14 H 1.0447 0.7299 0.1986 0.060 Uiso 1 1 calc R U
C15 C 0.9734(12) 0.5251(14) 0.1463(4) 0.044(2) Uani 1 1 d . .
C16 C 0.9931(12) 0.6096(14) 0.0987(4) 0.045(2) Uani 1 1 d . .
H16 H 1.0326 0.7260 0.1008 0.054 Uiso 1 1 calc R U
C17 C 0.9569(12) 0.5284(14) 0.0506(4) 0.045(2) Uani 1 1 d . .
H17 H 0.9697 0.5899 0.0201 0.054 Uiso 1 1 calc R U
C18 C 0.8985(13) 0.3474(15) 0.0451(4) 0.046(2) Uani 1 1 d . .
C19 C 0.8788(11) 0.2609(13) 0.0916(4) 0.041(2) Uani 1 1 d . .
C20 C 0.9170(12) 0.3507(13) 0.1423(4) 0.041(2) Uani 1 1 d . .
C21 C 0.6900(19) 0.710(2) -0.1389(6) 0.067(3) Uani 1 1 d . .
H21A H 0.7064 0.7104 -0.1766 0.081 Uiso 1 1 calc R U
H21B H 0.5654 0.7080 -0.1332 0.081 Uiso 1 1 calc R U
H21C H 0.7458 0.8140 -0.1213 0.081 Uiso 1 1 calc R U
C22 C 0.3257(18) 1.0341(18) -0.1101(5) 0.060(3) Uani 1 1 d . .
C23 C 0.3768(15) 0.9862(18) -0.0601(4) 0.055(3) Uani 1 1 d . .
H23 H 0.4556 1.0541 -0.0370 0.066 Uiso 1 1 calc R U
C24 C 0.3028(15) 0.8292(16) -0.0464(4) 0.050(2) Uani 1 1 d . .
C25 C 0.1940(18) 0.753(2) -0.0876(5) 0.064(3) Uani 1 1 d . .
H25 H 0.1295 0.6487 -0.0860 0.077 Uiso 1 1 calc R U
C26 C 0.3413(15) 0.7408(17) 0.0029(5) 0.055(3) Uani 1 1 d . .
C27 C 0.3881(15) 0.5691(16) -0.0014(5) 0.051(2) Uani 1 1 d . .
H27 H 0.3841 0.5108 -0.0350 0.061 Uiso 1 1 calc R U
C28 C 0.4414(17) 0.4811(17) 0.0435(5) 0.058(3) Uani 1 1 d . .
H28 H 0.4702 0.3644 0.0396 0.070 Uiso 1 1 calc R U
C29 C 0.4518(12) 0.5649(14) 0.0935(4) 0.043(2) Uani 1 1 d . .
C30 C 0.5064(14) 0.4831(18) 0.1405(5) 0.055(3) Uani 1 1 d . .
H30 H 0.5411 0.3680 0.1371 0.066 Uiso 1 1 calc R U
C31 C 0.5109(15) 0.5589(16) 0.1879(5) 0.052(2) Uani 1 1 d . .
H31 H 0.5494 0.4990 0.2174 0.062 Uiso 1 1 calc R U
C32 C 0.4569(14) 0.7345(15) 0.1949(4) 0.046(2) Uani 1 1 d . .
C33 C 0.4556(18) 0.8193(15) 0.2443(5) 0.056(3) Uani 1 1 d . .
H33 H 0.4910 0.7601 0.2743 0.067 Uiso 1 1 calc R U
C34 C 0.4039(19) 0.9895(18) 0.2515(5) 0.062(3) Uani 1 1 d . .
H34 H 0.4090 1.0454 0.2854 0.074 Uiso 1 1 calc R U
C35 C 0.3450(14) 1.0742(17) 0.2077(4) 0.053(3) Uani 1 1 d . .
H35 H 0.3055 1.1871 0.2128 0.064 Uiso 1 1 calc R U
C36 C 0.3417(13) 0.9993(15) 0.1563(5) 0.049(2) Uani 1 1 d . .
C37 C 0.2868(14) 1.0762(14) 0.1102(4) 0.048(2) Uani 1 1 d . .
H37 H 0.2452 1.1888 0.1135 0.058 Uiso 1 1 calc R U
C38 C 0.2891(13) 1.0008(14) 0.0615(5) 0.046(2) Uani 1 1 d . .
H38 H 0.2518 1.0621 0.0321 0.055 Uiso 1 1 calc R U
C39 C 0.3470(14) 0.8297(16) 0.0533(4) 0.049(2) Uani 1 1 d . .
C40 C 0.4007(14) 0.7388(15) 0.0987(5) 0.047(2) Uani 1 1 d . .
C41 C 0.4022(12) 0.8272(14) 0.1494(4) 0.041(2) Uani 1 1 d . .
C42 C 0.388(2) 1.189(2) -0.1377(6) 0.079(4) Uani 1 1 d . .
H42A H 0.3285 1.1891 -0.1727 0.095 Uiso 1 1 calc R U
H42B H 0.3615 1.2938 -0.1173 0.095 Uiso 1 1 calc R U
H42C H 0.5138 1.1853 -0.1410 0.095 Uiso 1 1 calc R U
C43 C 0.346(2) 0.5373(16) 0.7005(5) 0.065(3) Uani 1 1 d . .
C44 C 0.390(2) 0.5470(14) 0.6501(5) 0.058(3) Uani 1 1 d . .
H44 H 0.3168 0.5975 0.6245 0.069 Uiso 1 1 calc R U
C45 C 0.555(2) 0.4748(14) 0.6381(5) 0.063(3) Uani 1 1 d . .
C46 C 0.629(2) 0.400(2) 0.6819(6) 0.080(4) Uani 1 1 d . .
H46 H 0.7333 0.3386 0.6823 0.096 Uiso 1 1 calc R U
C47 C 0.6440(16) 0.4799(13) 0.5875(5) 0.052(3) Uani 1 1 d . .
C48 C 0.8230(18) 0.5336(13) 0.5882(5) 0.057(3) Uani 1 1 d . .
H48 H 0.8858 0.5570 0.6210 0.068 Uiso 1 1 calc R U
C49 C 0.9083(16) 0.5527(15) 0.5426(6) 0.059(3) Uani 1 1 d . .
H49 H 1.0294 0.5811 0.5446 0.070 Uiso 1 1 calc R U
C50 C 0.8150(15) 0.5298(12) 0.4932(5) 0.048(2) Uani 1 1 d . .
C51 C 0.899(2) 0.5557(17) 0.4450(6) 0.067(4) Uani 1 1 d . .
H51 H 1.0178 0.5931 0.4463 0.081 Uiso 1 1 calc R U
C52 C 0.8111(16) 0.5273(17) 0.3994(6) 0.059(3) Uani 1 1 d . .
H52 H 0.8705 0.5461 0.3687 0.070 Uiso 1 1 calc R U
C53 C 0.6314(16) 0.4700(15) 0.3929(5) 0.052(3) Uani 1 1 d . .
C54 C 0.536(2) 0.4424(18) 0.3430(5) 0.062(3) Uani 1 1 d . .
H54 H 0.5900 0.4677 0.3117 0.075 Uiso 1 1 calc R U
C55 C 0.365(2) 0.3778(18) 0.3407(5) 0.070(4) Uani 1 1 d . .
H55 H 0.3043 0.3524 0.3076 0.084 Uiso 1 1 calc R U
C56 C 0.2795(18) 0.3498(16) 0.3869(5) 0.058(3) Uani 1 1 d . .
H56 H 0.1612 0.3105 0.3844 0.070 Uiso 1 1 calc R U
C57 C 0.3649(17) 0.3785(13) 0.4354(5) 0.048(2) Uani 1 1 d . .
C58 C 0.2847(15) 0.3522(13) 0.4849(4) 0.047(2) Uani 1 1 d . .
H58 H 0.1670 0.3116 0.4837 0.057 Uiso 1 1 calc R U
C59 C 0.3698(16) 0.3827(13) 0.5318(4) 0.047(2) Uani 1 1 d . .
H59 H 0.3100 0.3618 0.5623 0.056 Uiso 1 1 calc R U
C60 C 0.5503(14) 0.4468(12) 0.5382(4) 0.043(2) Uani 1 1 d . .
C61 C 0.6360(15) 0.4728(13) 0.4913(4) 0.045(2) Uani 1 1 d . .
C62 C 0.5417(13) 0.4404(12) 0.4401(4) 0.042(2) Uani 1 1 d . .
C63 C 0.189(3) 0.616(3) 0.7259(6) 0.098(6) Uani 1 1 d . .
H63A H 0.1901 0.5880 0.7628 0.117 Uiso 1 1 calc R U
H63B H 0.1951 0.7403 0.7237 0.117 Uiso 1 1 calc R U
H63C H 0.0809 0.5693 0.7074 0.117 Uiso 1 1 calc R U
C64 C 0.850(4) 0.994(2) 0.7013(6) 0.111(8) Uani 1 1 d . .
C65 C 0.893(2) 0.9583(18) 0.6509(5) 0.068(4) Uani 1 1 d . .
H65 H 0.8152 0.8920 0.6269 0.082 Uiso 1 1 calc R U
C66 C 1.056(2) 1.0225(16) 0.6351(5) 0.068(4) Uani 1 1 d . .
C67 C 1.137(3) 1.113(2) 0.6774(6) 0.084(5) Uani 1 1 d . .
H67 H 1.2470 1.1697 0.6756 0.100 Uiso 1 1 calc R U
C68 C 1.1347(17) 0.9862(14) 0.5845(5) 0.053(3) Uani 1 1 d . .
C69 C 1.3085(19) 0.9323(16) 0.5842(6) 0.062(3) Uani 1 1 d . .
H69 H 1.3737 0.9240 0.6166 0.074 Uiso 1 1 calc R U
C70 C 1.386(2) 0.8911(15) 0.5377(6) 0.064(3) Uani 1 1 d . .
H70 H 1.5046 0.8617 0.5388 0.077 Uiso 1 1 calc R U
C71 C 1.2912(15) 0.8921(13) 0.4888(5) 0.049(2) Uani 1 1 d . .
C72 C 1.364(2) 0.8478(17) 0.4400(7) 0.070(4) Uani 1 1 d . .
H72 H 1.4802 0.8113 0.4410 0.084 Uiso 1 1 calc R U
C73 C 1.2790(19) 0.8543(15) 0.3933(5) 0.059(3) Uani 1 1 d . .
H73 H 1.3333 0.8184 0.3624 0.070 Uiso 1 1 calc R U
C74 C 1.1004(16) 0.9175(14) 0.3897(5) 0.052(3) Uani 1 1 d . .
C75 C 1.006(2) 0.9330(17) 0.3414(5) 0.070(4) Uani 1 1 d . .
H75 H 1.0583 0.9050 0.3095 0.084 Uiso 1 1 calc R U
C76 C 0.831(2) 0.9913(18) 0.3406(5) 0.069(4) Uani 1 1 d . .
H76 H 0.7659 0.9988 0.3082 0.082 Uiso 1 1 calc R U
C77 C 0.7580(17) 1.0357(16) 0.3866(5) 0.055(3) Uani 1 1 d . .
H77 H 0.6426 1.0753 0.3851 0.066 Uiso 1 1 calc R U
C78 C 0.8446(17) 1.0258(12) 0.4355(4) 0.049(2) Uani 1 1 d . .
C79 C 0.7739(15) 1.0741(14) 0.4839(4) 0.049(2) Uani 1 1 d . .
H79 H 0.6607 1.1188 0.4834 0.058 Uiso 1 1 calc R U
C80 C 0.8623(17) 1.0586(14) 0.5309(4) 0.051(3) Uani 1 1 d . .
H80 H 0.8069 1.0890 0.5620 0.061 Uiso 1 1 calc R U
C81 C 1.0359(16) 0.9980(13) 0.5351(4) 0.047(2) Uani 1 1 d . .
C82 C 1.1192(18) 0.9494(13) 0.4871(5) 0.053(3) Uani 1 1 d . .
C83 C 1.0265(15) 0.9648(12) 0.4378(4) 0.044(2) Uani 1 1 d . .
C84 C 0.705(3) 0.956(2) 0.7301(6) 0.102(7) Uani 1 1 d . .
H84A H 0.7253 1.0064 0.7660 0.122 Uiso 1 1 calc R U
H84B H 0.6012 1.0041 0.7135 0.122 Uiso 1 1 calc R U
H84C H 0.6887 0.8320 0.7309 0.122 Uiso 1 1 calc R U

loop_
_atom_site_aniso_label
_atom_site_aniso_U_11
_atom_site_aniso_U_22
_atom_site_aniso_U_33
_atom_site_aniso_U_23
_atom_site_aniso_U_13
_atom_site_aniso_U_12
S1 0.0659(19) 0.089(2) 0.0483(15) -0.0138(14) 0.0100(13) -0.0008(16)
S2 0.0709(19) 0.082(2) 0.0476(16) -0.0068(14) -0.0078(13) 0.0056(16)
S3 0.126(4) 0.092(3) 0.0433(16) 0.0086(16) -0.0206(18) -0.016(2)
S4 0.147(4) 0.081(3) 0.0483(17) -0.0153(16) -0.021(2) 0.024(3)
C1 0.035(5) 0.087(9) 0.055(6) 0.006(6) 0.003(4) -0.001(5)
C2 0.039(5) 0.090(9) 0.036(5) -0.005(5) 0.007(4) 0.010(5)
C3 0.030(5) 0.091(9) 0.049(6) -0.018(6) -0.004(4) 0.014(5)
C4 0.071(8) 0.083(9) 0.053(7) -0.014(6) 0.002(6) 0.013(7)
C5 0.030(5) 0.070(7) 0.056(6) -0.010(5) 0.005(4) 0.006(4)
C6 0.054(7) 0.062(7) 0.067(8) -0.019(6) 0.003(5) 0.012(5)
C7 0.041(5) 0.041(5) 0.078(8) -0.008(5) -0.005(5) 0.004(4)
C8 0.026(4) 0.054(6) 0.068(7) 0.002(5) 0.002(4) 0.013(4)
C9 0.030(5) 0.055(6) 0.081(8) 0.005(5) 0.015(5) 0.002(4)
C10 0.057(7) 0.040(5) 0.070(7) 0.018(5) 0.022(6) 0.013(5)
C11 0.033(5) 0.068(7) 0.058(7) 0.004(5) 0.003(4) 0.006(5)
C12 0.056(7) 0.058(7) 0.062(7) 0.009(5) 0.001(5) 0.007(5)
C13 0.060(7) 0.069(8) 0.052(7) -0.002(5) -0.001(5) 0.007(6)
C14 0.042(5) 0.046(5) 0.060(6) -0.007(5) 0.003(4) 0.002(4)
C15 0.024(4) 0.052(6) 0.054(6) -0.004(4) -0.004(4) 0.003(4)
C16 0.029(4) 0.050(6) 0.057(6) -0.004(5) 0.007(4) 0.005(4)
C17 0.030(4) 0.056(6) 0.049(5) -0.007(4) 0.005(4) 0.000(4)
C18 0.031(5) 0.058(6) 0.051(6) 0.004(5) 0.004(4) 0.015(4)
C19 0.020(4) 0.048(5) 0.053(6) -0.007(4) 0.000(4) 0.000(3)
C20 0.029(4) 0.046(5) 0.049(5) 0.002(4) 0.003(4) 0.015(4)
C21 0.061(8) 0.080(9) 0.061(7) 0.008(6) 0.004(6) 0.005(6)
C22 0.059(7) 0.063(7) 0.059(7) 0.006(6) 0.002(5) 0.001(6)
C23 0.047(6) 0.076(8) 0.043(5) -0.004(5) 0.009(4) -0.010(5)
C24 0.050(6) 0.060(6) 0.039(5) -0.004(4) 0.004(4) 0.004(5)
C25 0.058(7) 0.077(9) 0.055(7) -0.010(6) -0.007(5) 0.001(6)
C26 0.048(6) 0.070(7) 0.047(6) -0.007(5) 0.004(5) 0.001(5)
C27 0.045(6) 0.058(6) 0.049(6) -0.011(5) 0.003(4) 0.006(5)
C28 0.059(7) 0.055(6) 0.061(7) -0.001(5) 0.011(5) 0.000(5)
C29 0.032(5) 0.047(5) 0.052(6) 0.004(4) 0.013(4) 0.003(4)
C30 0.035(5) 0.069(7) 0.062(7) 0.012(6) -0.002(5) -0.002(5)
C31 0.045(6) 0.052(6) 0.059(6) 0.007(5) 0.001(5) 0.003(5)
C32 0.042(5) 0.051(6) 0.048(5) 0.009(4) 0.008(4) -0.002(4)
C33 0.076(8) 0.043(6) 0.048(6) 0.000(4) 0.005(5) 0.002(5)
C34 0.069(8) 0.066(8) 0.052(6) 0.004(6) 0.008(6) -0.002(6)
C35 0.038(5) 0.068(7) 0.050(6) -0.016(5) 0.005(4) -0.002(5)
C36 0.028(4) 0.059(6) 0.059(6) -0.004(5) 0.005(4) -0.007(4)
C37 0.045(5) 0.046(5) 0.052(6) -0.010(4) -0.003(4) 0.005(4)
C38 0.036(5) 0.045(5) 0.056(6) 0.003(4) 0.001(4) 0.000(4)
C39 0.040(5) 0.062(6) 0.043(5) -0.006(5) 0.003(4) -0.008(5)
C40 0.034(5) 0.052(6) 0.057(6) 0.005(5) 0.006(4) 0.005(4)
C41 0.023(4) 0.056(6) 0.044(5) 0.000(4) -0.002(3) 0.000(4)
C42 0.064(8) 0.113(13) 0.062(8) 0.033(8) 0.002(6) 0.001(8)
C43 0.086(9) 0.047(6) 0.060(7) 0.003(5) -0.004(6) -0.003(6)
C44 0.092(9) 0.034(5) 0.047(6) -0.005(4) -0.002(6) 0.012(5)
C45 0.109(11) 0.032(5) 0.045(6) 0.007(4) -0.014(6) 0.007(6)
C46 0.095(11) 0.066(8) 0.073(9) 0.006(7) -0.041(8) 0.002(7)
C47 0.058(6) 0.030(5) 0.067(7) 0.002(4) 0.002(5) 0.017(4)
C48 0.072(8) 0.031(5) 0.064(7) -0.004(4) -0.020(6) 0.006(5)
C49 0.046(6) 0.040(5) 0.087(9) -0.006(5) -0.009(6) -0.006(4)
C50 0.049(6) 0.021(4) 0.072(7) -0.007(4) -0.001(5) -0.001(4)
C51 0.077(9) 0.048(6) 0.077(9) 0.008(6) 0.013(7) -0.017(6)
C52 0.043(6) 0.058(7) 0.075(8) -0.003(6) 0.010(5) 0.005(5)
C53 0.058(6) 0.043(6) 0.056(6) 0.002(5) 0.001(5) 0.013(5)
C54 0.074(8) 0.064(7) 0.051(6) 0.005(5) 0.013(6) 0.014(6)
C55 0.106(11) 0.060(7) 0.043(6) -0.007(5) -0.014(6) 0.016(7)
C56 0.064(7) 0.051(6) 0.058(7) -0.008(5) -0.008(5) 0.018(5)
C57 0.065(7) 0.025(4) 0.055(6) -0.005(4) 0.004(5) 0.005(4)
C58 0.047(5) 0.031(5) 0.063(6) -0.002(4) 0.002(5) 0.008(4)
C59 0.058(6) 0.034(5) 0.050(6) -0.001(4) 0.012(5) 0.008(4)
C60 0.043(5) 0.031(4) 0.052(6) -0.005(4) -0.005(4) 0.011(4)
C61 0.055(6) 0.031(4) 0.051(6) -0.002(4) 0.004(5) 0.004(4)
C62 0.040(5) 0.034(5) 0.051(6) 0.002(4) 0.000(4) 0.003(4)
C63 0.145(18) 0.098(13) 0.052(8) 0.001(8) 0.017(9) 0.011(12)
C64 0.21(3) 0.070(10) 0.049(8) 0.013(7) -0.005(11) -0.022(13)
C65 0.101(11) 0.055(7) 0.047(6) -0.006(5) -0.004(6) 0.002(7)
C66 0.104(11) 0.047(6) 0.051(7) 0.003(5) -0.017(7) 0.003(7)
C67 0.108(13) 0.072(9) 0.066(9) -0.005(7) -0.023(8) 0.001(9)
C68 0.067(7) 0.036(5) 0.057(6) 0.004(4) 0.001(5) 0.004(5)
C69 0.066(7) 0.046(6) 0.070(8) 0.003(5) -0.029(6) 0.007(5)
C70 0.071(8) 0.032(5) 0.090(9) 0.010(5) -0.007(7) 0.001(5)
C71 0.045(5) 0.032(5) 0.070(7) 0.005(4) 0.000(5) 0.003(4)
C72 0.064(8) 0.049(7) 0.101(11) 0.008(7) 0.034(8) 0.014(6)
C73 0.069(7) 0.040(5) 0.067(7) -0.004(5) 0.006(6) -0.002(5)
C74 0.055(6) 0.041(5) 0.063(7) 0.004(5) 0.014(5) -0.003(5)
C75 0.115(13) 0.047(6) 0.046(6) -0.008(5) 0.005(7) -0.027(7)
C76 0.092(10) 0.060(7) 0.051(7) 0.015(5) -0.020(7) -0.019(7)
C77 0.059(7) 0.051(6) 0.053(6) 0.009(5) -0.009(5) -0.003(5)
C78 0.068(7) 0.024(4) 0.053(6) 0.003(4) -0.003(5) -0.004(4)
C79 0.046(5) 0.048(6) 0.053(6) 0.009(5) -0.006(4) 0.013(4)
C80 0.070(7) 0.038(5) 0.047(6) 0.001(4) 0.010(5) 0.003(5)
C81 0.060(6) 0.034(5) 0.046(6) 0.003(4) -0.006(5) -0.002(4)
C82 0.078(8) 0.024(4) 0.056(6) -0.008(4) 0.006(5) -0.001(5)
C83 0.049(5) 0.022(4) 0.059(6) 0.003(4) -0.004(4) 0.000(4)
C84 0.18(2) 0.074(10) 0.057(9) 0.014(8) 0.012(11) 0.010(12)

loop_
_atom_type_symbol
_atom_type_description
_atom_type_scat_dispersion_real
_atom_type_scat_dispersion_imag
_atom_type_scat_source
C C 0.0181 0.0091
;
International Tables for Crystallography
(Vol. C, Tables 4.2.6.8 and 6.1.1.4)
;
H H 0.0000 0.0000
;
International Tables for Crystallography
(Vol. C, Table 6.1.1.4)
;
S S 0.3331 0.5567
;
International Tables for Crystallography
(Vol. C, Tables 4.2.6.8 and 6.1.1.4)
;

loop_
_geom_angle_atom_site_label_1
_geom_angle_atom_site_label_2
_geom_angle_atom_site_label_3
_geom_angle
C4 S1 C1 92.7(7)
C22 S2 C25 92.6(6)
C43 S3 C46 93.5(7)
C67 S4 C64 91.7(9)
C2 C1 C21 126.0(12)
C2 C1 S1 110.5(10)
C21 C1 S1 123.4(10)
C1 C2 C3 114.6(11)
C1 C2 H2 122.7
C3 C2 H2 122.7
C4 C3 C5 126.5(13)
C4 C3 C2 107.1(12)
C5 C3 C2 126.3(10)
C3 C4 S1 114.9(12)
C3 C4 H4 122.5
S1 C4 H4 122.5
C18 C5 C6 116.0(11)
C18 C5 C3 125.2(12)
C6 C5 C3 118.8(11)
C7 C6 C5 123.2(12)
C7 C6 H6 118.4
C5 C6 H6 118.4
C6 C7 C8 120.9(11)
C6 C7 H7 119.5
C8 C7 H7 119.5
C9 C8 C7 123.4(11)
C9 C8 C19 119.2(11)
C7 C8 C19 117.4(10)
C10 C9 C8 122.2(11)
C10 C9 H9 118.9
C8 C9 H9 118.9
C9 C10 C11 122.5(10)
C9 C10 H10 118.8
C11 C10 H10 118.8
C12 C11 C10 125.7(11)
C12 C11 C20 117.7(11)
C10 C11 C20 116.6(11)
C13 C12 C11 122.8(12)
C13 C12 H12 118.6
C11 C12 H12 118.6
C12 C13 C14 121.6(12)
C12 C13 H13 119.2
C14 C13 H13 119.2
C15 C14 C13 118.3(11)
C15 C14 H14 120.8
C13 C14 H14 120.8
C14 C15 C20 120.8(10)
C14 C15 C16 121.3(10)
C20 C15 C16 118.0(9)
C17 C16 C15 122.1(10)
C17 C16 H16 118.9
C15 C16 H16 118.9
C16 C17 C18 121.2(10)
C16 C17 H17 119.4
C18 C17 H17 119.4
C19 C18 C5 121.4(11)
C19 C18 C17 117.7(10)
C5 C18 C17 120.9(10)
C18 C19 C8 120.7(10)
C18 C19 C20 119.9(10)
C8 C19 C20 119.3(10)
C15 C20 C19 121.0(10)
C15 C20 C11 118.8(10)
C19 C20 C11 120.2(10)
C1 C21 H21A 109.5
C1 C21 H21B 109.5
H21A C21 H21B 109.5
C1 C21 H21C 109.5
H21A C21 H21C 109.5
H21B C21 H21C 109.5
C23 C22 C42 128.1(13)
C23 C22 S2 110.3(9)
C42 C22 S2 121.3(10)
C22 C23 C24 114.9(11)
C22 C23 H23 122.5
C24 C23 H23 122.5
C25 C24 C23 111.2(11)
C25 C24 C26 121.7(11)
C23 C24 C26 126.9(10)
C24 C25 S2 110.9(11)
C24 C25 H25 124.6
S2 C25 H25 124.6
C27 C26 C39 119.8(11)
C27 C26 C24 118.0(10)
C39 C26 C24 121.9(12)
C26 C27 C28 121.3(11)
C26 C27 H27 119.4
C28 C27 H27 119.4
C29 C28 C27 120.6(12)
C29 C28 H28 119.7
C27 C28 H28 119.7
C28 C29 C40 118.7(11)
C28 C29 C30 123.3(11)
C40 C29 C30 118.0(11)
C31 C30 C29 123.8(12)
C31 C30 H30 118.1
C29 C30 H30 118.1
C30 C31 C32 119.9(11)
C30 C31 H31 120.1
C32 C31 H31 120.1
C33 C32 C31 122.2(11)
C33 C32 C41 118.0(10)
C31 C32 C41 119.8(10)
C32 C33 C34 122.6(11)
C32 C33 H33 118.7
C34 C33 H33 118.7
C35 C34 C33 118.7(12)
C35 C34 H34 120.6
C33 C34 H34 120.6
C34 C35 C36 122.8(12)
C34 C35 H35 118.6
C36 C35 H35 118.6
C37 C36 C35 126.4(11)
C37 C36 C41 115.8(10)
C35 C36 C41 117.8(11)
C38 C37 C36 124.4(11)
C38 C37 H37 117.8
C36 C37 H37 117.8
C37 C38 C39 121.2(10)
C37 C38 H38 119.4
C39 C38 H38 119.4
C26 C39 C38 123.2(11)
C26 C39 C40 118.4(11)
C38 C39 C40 118.2(10)
C29 C40 C41 120.6(10)
C29 C40 C39 121.1(10)
C41 C40 C39 118.3(10)
C40 C41 C36 122.0(10)
C40 C41 C32 117.9(10)
C36 C41 C32 120.0(9)
C22 C42 H42A 109.5
C22 C42 H42B 109.5
H42A C42 H42B 109.5
C22 C42 H42C 109.5
H42A C42 H42C 109.5
H42B C42 H42C 109.5
C44 C43 C63 127.5(14)
C44 C43 S3 109.9(12)
C63 C43 S3 122.5(11)
C43 C44 C45 115.6(12)
C43 C44 H44 122.2
C45 C44 H44 122.2
C46 C45 C44 110.1(13)
C46 C45 C47 122.4(15)
C44 C45 C47 127.5(10)
C45 C46 S3 110.8(14)
C45 C46 H46 124.6
S3 C46 H46 124.6
C60 C47 C48 118.6(11)
C60 C47 C45 121.5(11)
C48 C47 C45 119.7(11)
C49 C48 C47 122.3(11)
C49 C48 H48 118.9
C47 C48 H48 118.9
C48 C49 C50 120.1(11)
C48 C49 H49 120.0
C50 C49 H49 120.0
C49 C50 C61 118.7(11)
C49 C50 C51 121.3(12)
C61 C50 C51 120.0(11)
C52 C51 C50 120.2(13)
C52 C51 H51 119.9
C50 C51 H51 119.9
C51 C52 C53 124.5(12)
C51 C52 H52 117.8
C53 C52 H52 117.8
C54 C53 C52 123.8(12)
C54 C53 C62 118.7(11)
C52 C53 C62 117.5(11)
C55 C54 C53 119.4(11)
C55 C54 H54 120.3
C53 C54 H54 120.3
C54 C55 C56 121.0(12)
C54 C55 H55 119.5
C56 C55 H55 119.5
C57 C56 C55 121.1(14)
C57 C56 H56 119.4
C55 C56 H56 119.4
C56 C57 C62 120.5(11)
C56 C57 C58 124.0(12)
C62 C57 C58 115.5(10)
C59 C58 C57 123.1(11)
C59 C58 H58 118.5
C57 C58 H58 118.5
C58 C59 C60 123.0(10)
C58 C59 H59 118.5
C60 C59 H59 118.5
C47 C60 C61 119.3(10)
C47 C60 C59 124.2(10)
C61 C60 C59 116.5(9)
C60 C61 C50 121.0(10)
C60 C61 C62 120.2(10)
C50 C61 C62 118.9(10)
C57 C62 C53 119.2(10)
C57 C62 C61 121.8(9)
C53 C62 C61 119.0(10)
C43 C63 H63A 109.5
C43 C63 H63B 109.5
H63A C63 H63B 109.5
C43 C63 H63C 109.5
H63A C63 H63C 109.5
H63B C63 H63C 109.5
C65 C64 C84 135(2)
C65 C64 S4 106.2(17)
C84 C64 S4 119.1(14)
C64 C65 C66 118.5(16)
C64 C65 H65 120.7
C66 C65 H65 120.7
C67 C66 C65 107.4(15)
C67 C66 C68 124.8(16)
C65 C66 C68 127.5(12)
C66 C67 S4 116.1(16)
C66 C67 H67 121.9
S4 C67 H67 121.9
C69 C68 C81 119.0(11)
C69 C68 C66 119.5(12)
C81 C68 C66 121.4(12)
C70 C69 C68 121.5(12)
C70 C69 H69 119.2
C68 C69 H69 119.2
C69 C70 C71 121.2(13)
C69 C70 H70 119.4
C71 C70 H70 119.4
C70 C71 C82 119.0(12)
C70 C71 C72 123.4(13)
C82 C71 C72 117.6(12)
C73 C72 C71 124.4(13)
C73 C72 H72 117.8
C71 C72 H72 117.8
C72 C73 C74 119.8(12)
C72 C73 H73 120.1
C74 C73 H73 120.1
C75 C74 C83 120.7(12)
C75 C74 C73 122.5(12)
C83 C74 C73 116.8(11)
C74 C75 C76 119.8(12)
C74 C75 H75 120.1
C76 C75 H75 120.1
C77 C76 C75 119.9(12)
C77 C76 H76 120.0
C75 C76 H76 120.0
C76 C77 C78 123.2(13)
C76 C77 H77 118.4
C78 C77 H77 118.4
C77 C78 C79 124.6(12)
C77 C78 C83 118.3(11)
C79 C78 C83 117.1(10)
C80 C79 C78 122.4(11)
C80 C79 H79 118.8
C78 C79 H79 118.8
C79 C80 C81 122.4(10)
C79 C80 H80 118.8
C81 C80 H80 118.8
C80 C81 C68 123.4(11)
C80 C81 C82 118.5(10)
C68 C81 C82 118.0(11)
C71 C82 C83 119.7(11)
C71 C82 C81 121.0(12)
C83 C82 C81 119.2(11)
C74 C83 C82 121.7(11)
C74 C83 C78 118.1(10)
C82 C83 C78 120.2(10)
C64 C84 H84A 109.5
C64 C84 H84B 109.5
H84A C84 H84B 109.5
C64 C84 H84C 109.5
H84A C84 H84C 109.5
H84B C84 H84C 109.5

loop_
_geom_bond_atom_site_label_1
_geom_bond_atom_site_label_2
_geom_bond_distance
S1 C4 1.679(16)
S1 C1 1.698(14)
S2 C22 1.695(14)
S2 C25 1.732(15)
S3 C43 1.703(16)
S3 C46 1.73(2)
S4 C67 1.66(2)
S4 C64 1.77(2)
C1 C2 1.376(16)
C1 C21 1.49(2)
C2 C3 1.46(2)
C2 H2 0.9400
C3 C4 1.392(16)
C3 C5 1.447(18)
C4 H4 0.9400
C5 C18 1.414(16)
C5 C6 1.434(19)
C6 C7 1.349(19)
C6 H6 0.9400
C7 C8 1.425(17)
C7 H7 0.9400
C8 C9 1.381(17)
C8 C19 1.428(15)
C9 C10 1.351(18)
C9 H9 0.9400
C10 C11 1.435(17)
C10 H10 0.9400
C11 C12 1.397(17)
C11 C20 1.436(16)
C12 C13 1.321(19)
C12 H12 0.9400
C13 C14 1.403(17)
C13 H13 0.9400
C14 C15 1.402(15)
C14 H14 0.9400
C15 C20 1.403(15)
C15 C16 1.418(15)
C16 C17 1.349(15)
C16 H16 0.9400
C17 C18 1.456(16)
C17 H17 0.9400
C18 C19 1.401(15)
C19 C20 1.436(14)
C21 H21A 0.9700
C21 H21B 0.9700
C21 H21C 0.9700
C22 C23 1.376(17)
C22 C42 1.51(2)
C23 C24 1.397(17)
C23 H23 0.9400
C24 C25 1.385(16)
C24 C26 1.478(16)
C25 H25 0.9400
C26 C27 1.390(18)
C26 C39 1.414(15)
C27 C28 1.405(18)
C27 H27 0.9400
C28 C29 1.387(16)
C28 H28 0.9400
C29 C40 1.418(15)
C29 C30 1.427(15)
C30 C31 1.306(17)
C30 H30 0.9400
C31 C32 1.440(16)
C31 H31 0.9400
C32 C33 1.383(15)
C32 C41 1.441(14)
C33 C34 1.395(19)
C33 H33 0.9400
C34 C35 1.380(18)
C34 H34 0.9400
C35 C36 1.395(15)
C35 H35 0.9400
C36 C37 1.390(16)
C36 C41 1.432(16)
C37 C38 1.338(15)
C37 H37 0.9400
C38 C39 1.420(16)
C38 H38 0.9400
C39 C40 1.427(16)
C40 C41 1.422(15)
C42 H42A 0.9700
C42 H42B 0.9700
C42 H42C 0.9700
C43 C44 1.343(17)
C43 C63 1.52(3)
C44 C45 1.44(2)
C44 H44 0.9400
C45 C46 1.379(17)
C45 C47 1.490(18)
C46 H46 0.9400
C47 C60 1.407(16)
C47 C48 1.413(19)
C48 C49 1.371(19)
C48 H48 0.9400
C49 C50 1.403(18)
C49 H49 0.9400
C50 C61 1.418(15)
C50 C51 1.433(18)
C51 C52 1.30(2)
C51 H51 0.9400
C52 C53 1.424(18)
C52 H52 0.9400
C53 C54 1.423(18)
C53 C62 1.439(16)
C54 C55 1.38(2)
C54 H54 0.9400
C55 C56 1.40(2)
C55 H55 0.9400
C56 C57 1.358(17)
C56 H56 0.9400
C57 C62 1.412(16)
C57 C58 1.451(16)
C58 C59 1.324(16)
C58 H58 0.9400
C59 C60 1.445(16)
C59 H59 0.9400
C60 C61 1.412(15)
C61 C62 1.448(15)
C63 H63A 0.9700
C63 H63B 0.9700
C63 H63C 0.9700
C64 C65 1.35(2)
C64 C84 1.39(3)
C65 C66 1.42(2)
C65 H65 0.9400
C66 C67 1.353(19)
C66 C68 1.467(19)
C67 H67 0.9400
C68 C69 1.402(19)
C68 C81 1.430(16)
C69 C70 1.38(2)
C69 H69 0.9400
C70 C71 1.395(19)
C70 H70 0.9400
C71 C82 1.397(17)
C71 C72 1.414(18)
C72 C73 1.32(2)
C72 H72 0.9400
C73 C74 1.461(19)
C73 H73 0.9400
C74 C75 1.39(2)
C74 C83 1.408(16)
C75 C76 1.42(3)
C75 H75 0.9400
C76 C77 1.35(2)
C76 H76 0.9400
C77 C78 1.375(16)
C77 H77 0.9400
C78 C79 1.405(16)
C78 C83 1.479(16)
C79 C80 1.345(16)
C79 H79 0.9400
C80 C81 1.419(18)
C80 H80 0.9400
C81 C82 1.442(16)
C82 C83 1.412(16)
C84 H84A 0.9700
C84 H84B 0.9700
C84 H84C 0.9700

loop_
_geom_torsion_atom_site_label_1
_geom_torsion_atom_site_label_2
_geom_torsion_atom_site_label_3
_geom_torsion_atom_site_label_4
_geom_torsion
C4 S1 C1 C2 2.2(10)
C4 S1 C1 C21 -178.7(12)
C21 C1 C2 C3 176.7(12)
S1 C1 C2 C3 -4.2(13)
C1 C2 C3 C4 4.3(15)
C1 C2 C3 C5 -174.1(11)
C5 C3 C4 S1 175.8(10)
C2 C3 C4 S1 -2.6(15)
C1 S1 C4 C3 0.4(12)
C4 C3 C5 C18 138.7(14)
C2 C3 C5 C18 -43.2(17)
C4 C3 C5 C6 -43.8(17)
C2 C3 C5 C6 134.3(13)
C18 C5 C6 C7 7.1(17)
C3 C5 C6 C7 -170.6(11)
C5 C6 C7 C8 -3.8(18)
C6 C7 C8 C9 -179.4(10)
C6 C7 C8 C19 -0.7(15)
C7 C8 C9 C10 177.0(10)
C19 C8 C9 C10 -1.7(15)
C8 C9 C10 C11 1.8(17)
C9 C10 C11 C12 179.0(11)
C9 C10 C11 C20 -1.2(16)
C10 C11 C12 C13 178.9(12)
C20 C11 C12 C13 -0.9(18)
C11 C12 C13 C14 1(2)
C12 C13 C14 C15 -1.4(19)
C13 C14 C15 C20 1.1(16)
C13 C14 C15 C16 -179.0(10)
C14 C15 C16 C17 -178.9(9)
C20 C15 C16 C17 1.0(14)
C15 C16 C17 C18 -1.2(14)
C6 C5 C18 C19 -6.2(15)
C3 C5 C18 C19 171.4(9)
C6 C5 C18 C17 175.5(9)
C3 C5 C18 C17 -7.0(15)
C16 C17 C18 C19 0.8(13)
C16 C17 C18 C5 179.2(9)
C5 C18 C19 C8 2.2(14)
C17 C18 C19 C8 -179.4(8)
C5 C18 C19 C20 -178.8(8)
C17 C18 C19 C20 -0.3(13)
C9 C8 C19 C18 -179.8(9)
C7 C8 C19 C18 1.5(13)
C9 C8 C19 C20 1.1(13)
C7 C8 C19 C20 -177.6(9)
C14 C15 C20 C19 179.4(8)
C16 C15 C20 C19 -0.5(13)
C14 C15 C20 C11 -0.6(14)
C16 C15 C20 C11 179.5(8)
C18 C19 C20 C15 0.2(13)
C8 C19 C20 C15 179.3(8)
C18 C19 C20 C11 -179.8(8)
C8 C19 C20 C11 -0.7(13)
C12 C11 C20 C15 0.5(15)
C10 C11 C20 C15 -179.3(9)
C12 C11 C20 C19 -179.5(9)
C10 C11 C20 C19 0.7(14)
C25 S2 C22 C23 3.4(11)
C25 S2 C22 C42 177.3(13)
C42 C22 C23 C24 -176.5(14)
S2 C22 C23 C24 -3.2(15)
C22 C23 C24 C25 1.0(16)
C22 C23 C24 C26 176.1(12)
C23 C24 C25 S2 1.6(14)
C26 C24 C25 S2 -173.7(9)
C22 S2 C25 C24 -2.9(11)
C25 C24 C26 C27 47.1(16)
C23 C24 C26 C27 -127.4(13)
C25 C24 C26 C39 -138.6(12)
C23 C24 C26 C39 46.8(17)
C39 C26 C27 C28 0.0(17)
C24 C26 C27 C28 174.4(11)
C26 C27 C28 C29 -1.2(18)
C27 C28 C29 C40 2.6(16)
C27 C28 C29 C30 -179.4(10)
C28 C29 C30 C31 -177.5(11)
C40 C29 C30 C31 0.4(16)
C29 C30 C31 C32 0.7(17)
C30 C31 C32 C33 178.6(11)
C30 C31 C32 C41 -1.5(15)
C31 C32 C33 C34 179.9(12)
C41 C32 C33 C34 0.0(18)
C32 C33 C34 C35 3(2)
C33 C34 C35 C36 -2.7(18)
C34 C35 C36 C37 -179.1(11)
C34 C35 C36 C41 0.1(16)
C35 C36 C37 C38 178.6(10)
C41 C36 C37 C38 -0.6(15)
C36 C37 C38 C39 1.2(17)
C27 C26 C39 C38 -175.2(10)
C24 C26 C39 C38 10.6(17)
C27 C26 C39 C40 -0.2(16)
C24 C26 C39 C40 -174.4(10)
C37 C38 C39 C26 175.8(10)
C37 C38 C39 C40 0.8(15)
C28 C29 C40 C41 177.3(10)
C30 C29 C40 C41 -0.8(14)
C28 C29 C40 C39 -2.8(15)
C30 C29 C40 C39 179.1(9)
C26 C39 C40 C29 1.6(15)
C38 C39 C40 C29 176.9(9)
C26 C39 C40 C41 -178.5(9)
C38 C39 C40 C41 -3.2(14)
C29 C40 C41 C36 -176.2(9)
C39 C40 C41 C36 3.9(14)
C29 C40 C41 C32 0.0(14)
C39 C40 C41 C32 -179.9(9)
C37 C36 C41 C40 -2.0(13)
C35 C36 C41 C40 178.8(9)
C37 C36 C41 C32 -178.1(9)
C35 C36 C41 C32 2.6(13)
C33 C32 C41 C40 -178.9(10)
C31 C32 C41 C40 1.2(14)
C33 C32 C41 C36 -2.6(14)
C31 C32 C41 C36 177.5(9)
C46 S3 C43 C44 -0.5(11)
C46 S3 C43 C63 -176.6(14)
C63 C43 C44 C45 174.1(15)
S3 C43 C44 C45 -1.8(14)
C43 C44 C45 C46 3.9(16)
C43 C44 C45 C47 -174.5(11)
C44 C45 C46 S3 -4.0(15)
C47 C45 C46 S3 174.5(10)
C43 S3 C46 C45 2.7(12)
C46 C45 C47 C60 137.8(13)
C44 C45 C47 C60 -44.0(16)
C46 C45 C47 C48 -47.7(16)
C44 C45 C47 C48 130.5(13)
C60 C47 C48 C49 -0.6(16)
C45 C47 C48 C49 -175.3(10)
C47 C48 C49 C50 4.3(17)
C48 C49 C50 C61 -5.2(16)
C48 C49 C50 C51 177.5(11)
C49 C50 C51 C52 177.4(12)
C61 C50 C51 C52 0.2(19)
C50 C51 C52 C53 0(2)
C51 C52 C53 C54 178.9(13)
C51 C52 C53 C62 -0.5(19)
C52 C53 C54 C55 176.6(12)
C62 C53 C54 C55 -4.0(18)
C53 C54 C55 C56 4(2)
C54 C55 C56 C57 -3(2)
C55 C56 C57 C62 1.1(17)
C55 C56 C57 C58 -180.0(11)
C56 C57 C58 C59 -179.3(10)
C62 C57 C58 C59 -0.3(15)
C57 C58 C59 C60 0.6(16)
C48 C47 C60 C61 -1.9(14)
C45 C47 C60 C61 172.7(9)
C48 C47 C60 C59 176.7(9)
C45 C47 C60 C59 -8.8(15)
C58 C59 C60 C47 -179.9(9)
C58 C59 C60 C61 -1.3(14)
C47 C60 C61 C50 0.8(14)
C59 C60 C61 C50 -177.9(9)
C47 C60 C61 C62 -179.7(8)
C59 C60 C61 C62 1.7(13)
C49 C50 C61 C60 2.8(14)
C51 C50 C61 C60 -179.9(10)
C49 C50 C61 C62 -176.8(9)
C51 C50 C61 C62 0.5(14)
C56 C57 C62 C53 -1.0(15)
C58 C57 C62 C53 180.0(9)
C56 C57 C62 C61 179.8(10)
C58 C57 C62 C61 0.7(13)
C54 C53 C62 C57 2.5(15)
C52 C53 C62 C57 -178.1(10)
C54 C53 C62 C61 -178.3(9)
C52 C53 C62 C61 1.1(14)
C60 C61 C62 C57 -1.5(14)
C50 C61 C62 C57 178.0(9)
C60 C61 C62 C53 179.2(9)
C50 C61 C62 C53 -1.2(13)
C67 S4 C64 C65 1.1(15)
C67 S4 C64 C84 -178.7(18)
C84 C64 C65 C66 179(2)
S4 C64 C65 C66 -1(2)
C64 C65 C66 C67 0(2)
C64 C65 C66 C68 173.9(15)
C65 C66 C67 S4 1.4(18)
C68 C66 C67 S4 -173.2(11)
C64 S4 C67 C66 -1.5(15)
C67 C66 C68 C69 44.3(19)
C65 C66 C68 C69 -129.2(15)
C67 C66 C68 C81 -138.2(15)
C65 C66 C68 C81 48.3(19)
C81 C68 C69 C70 0.2(18)
C66 C68 C69 C70 177.7(11)
C68 C69 C70 C71 -3.6(18)
C69 C70 C71 C82 5.1(17)
C69 C70 C71 C72 -178.8(11)
C70 C71 C72 C73 -177.3(12)
C82 C71 C72 C73 -1.2(18)
C71 C72 C73 C74 3(2)
C72 C73 C74 C75 177.8(12)
C72 C73 C74 C83 -1.5(17)
C83 C74 C75 C76 -2.4(17)
C73 C74 C75 C76 178.4(11)
C74 C75 C76 C77 1.8(18)
C75 C76 C77 C78 -0.8(18)
C76 C77 C78 C79 178.7(10)
C76 C77 C78 C83 0.5(16)
C77 C78 C79 C80 178.5(11)
C83 C78 C79 C80 -3.2(15)
C78 C79 C80 C81 2.3(18)
C79 C80 C81 C68 177.7(11)
C79 C80 C81 C82 -0.8(16)
C69 C68 C81 C80 -177.0(10)
C66 C68 C81 C80 5.5(17)
C69 C68 C81 C82 1.5(16)
C66 C68 C81 C82 -176.0(9)
C70 C71 C82 C83 174.8(9)
C72 C71 C82 C83 -1.5(15)
C70 C71 C82 C81 -3.4(15)
C72 C71 C82 C81 -179.7(10)
C80 C81 C82 C71 178.7(10)
C68 C81 C82 C71 0.1(15)
C80 C81 C82 C83 0.5(14)
C68 C81 C82 C83 -178.1(9)
C75 C74 C83 C82 179.7(9)
C73 C74 C83 C82 -1.0(15)
C75 C74 C83 C78 2.0(15)
C73 C74 C83 C78 -178.8(9)
C71 C82 C83 C74 2.5(15)
C81 C82 C83 C74 -179.3(9)
C71 C82 C83 C78 -179.8(9)
C81 C82 C83 C78 -1.6(14)
C77 C78 C83 C74 -1.0(14)
C79 C78 C83 C74 -179.4(9)
C77 C78 C83 C82 -178.8(9)
C79 C78 C83 C82 2.8(13)
